data_7715927
loop_
_publ_author_name
'Kulasekara, D. Nuwangi'
'Bailey, Matthew D.'
'Ward, Cassandra L.'
'Allen, Matthew J.'

_publ_section_title
;
 Comparison of the structural, electrochemical, and spectroscopic
 properties of two cryptates of trivalent uranium.
;
_journal_issue 20
_journal_name_full 'Dalton transactions (Cambridge, England : 2003)'
_journal_page_first 8657
_journal_page_last 8661
_journal_paper_doi 10.1039/d4dt00521j
_journal_volume 53
_journal_year 2024
_chemical_formula_moiety 'C20 H38 N4 O5 U, 3(I)'
_chemical_formula_sum 'C20 H38 I3 N4 O5 U'
_chemical_formula_weight 1033.27
_space_group_crystal_system orthorhombic
_space_group_IT_number 73
_space_group_name_Hall '-I 2b 2c'
_space_group_name_H-M_alt 'I b c a'
_atom_sites_solution_hydrogens geom
_atom_sites_solution_primary dual
_audit_creation_date 2021-11-10
_audit_creation_method
;
Olex2 1.5
(compiled 2021.10.07 svn.r9718050b for OlexSys, GUI svn.r6410)
;
_audit_update_record
;
2023-03-15 deposited with the CCDC.	2024-04-29 downloaded from the CCDC.
;
_cell_angle_alpha 90
_cell_angle_beta 90
_cell_angle_gamma 90
_cell_formula_units_Z 8
_cell_length_a 13.9235(4)
_cell_length_b 14.4448(3)
_cell_length_c 30.0718(9)
_cell_measurement_reflns_used 9950
_cell_measurement_temperature 100
_cell_measurement_theta_max 34.309
_cell_measurement_theta_min 2.442
_cell_volume 6048.1(3)
_computing_cell_refinement 'SAINT V8.40B (?, 2016)'
_computing_data_reduction 'SAINT V8.40B (?, 2016)'
_computing_molecular_graphics 'Olex2 1.5 (Dolomanov et al., 2009)'
_computing_publication_material 'Olex2 1.5 (Dolomanov et al., 2009)'
_computing_structure_refinement 'XL  (Sheldrick, 2008)'
_computing_structure_solution 'SHELXT  (Sheldrick, 2015)'
_diffrn_ambient_temperature 100
_diffrn_detector 'Photon III'
_diffrn_detector_type 'CPAD area detector'
_diffrn_measured_fraction_theta_full 0.999
_diffrn_measured_fraction_theta_max 0.998
_diffrn_measurement_device '\k--geometry diffractometer'
_diffrn_measurement_device_type 'Bruker D8 VENTURE'
_diffrn_measurement_method '\f and \w scans'
_diffrn_radiation_collimation '0.8 mm pinhole collimator'
_diffrn_radiation_monochromator 'multilayer mirror'
_diffrn_radiation_type 'Mo K\a'
_diffrn_radiation_wavelength 0.71073
_diffrn_reflns_av_R_equivalents 0.0536
_diffrn_reflns_av_unetI/netI 0.0258
_diffrn_reflns_Laue_measured_fraction_full 0.999
_diffrn_reflns_Laue_measured_fraction_max 0.998
_diffrn_reflns_limit_h_max 17
_diffrn_reflns_limit_h_min -17
_diffrn_reflns_limit_k_max 18
_diffrn_reflns_limit_k_min -15
_diffrn_reflns_limit_l_max 38
_diffrn_reflns_limit_l_min -38
_diffrn_reflns_number 37598
_diffrn_reflns_point_group_measured_fraction_full 0.999
_diffrn_reflns_point_group_measured_fraction_max 0.998
_diffrn_reflns_theta_full 25.242
_diffrn_reflns_theta_max 26.725
_diffrn_reflns_theta_min 2.442
_diffrn_source 'microfocus sealed tube'
_diffrn_source_current 1.4
_diffrn_source_power 0.07
_diffrn_source_target Mo
_diffrn_source_type 'Incoatec I\mS'
_diffrn_source_voltage 50.0
_diffrn_standards_number 0
_exptl_absorpt_coefficient_mu 8.463
_exptl_absorpt_correction_T_max 0.4972
_exptl_absorpt_correction_T_min 0.3892
_exptl_absorpt_correction_type multi-scan
_exptl_absorpt_process_details
;
SADABS-2016/2 (Bruker,2016/2) was used for absorption correction.
wR2(int) was 0.1114 before and 0.0678 after correction.
The Ratio of minimum to maximum transmission is 0.7828.
The \l/2 correction factor is Not present.
;
_exptl_crystal_colour red
_exptl_crystal_colour_primary red
_exptl_crystal_density_diffrn 2.270
_exptl_crystal_description plate
_exptl_crystal_F_000 3816
_exptl_crystal_recrystallization_method 'Vapour diffusion with acetonitrile, hexane, and ether.'
_exptl_crystal_size_max 0.1
_exptl_crystal_size_mid 0.04
_exptl_crystal_size_min 0.04
_refine_diff_density_max 1.926
_refine_diff_density_min -1.133
_refine_diff_density_rms 0.154
_refine_ls_extinction_method none
_refine_ls_goodness_of_fit_ref 1.030
_refine_ls_hydrogen_treatment constr
_refine_ls_matrix_type full
_refine_ls_number_parameters 168
_refine_ls_number_reflns 3215
_refine_ls_number_restraints 90
_refine_ls_restrained_S_all 1.030
_refine_ls_R_factor_all 0.0321
_refine_ls_R_factor_gt 0.0254
_refine_ls_shift/su_max 0.001
_refine_ls_shift/su_mean 0.000
_refine_ls_structure_factor_coef Fsqd
_refine_ls_weighting_details 'w=1/[\s^2^(Fo^2^)+(0.0293P)^2^+28.8178P] where P=(Fo^2^+2Fc^2^)/3'
_refine_ls_weighting_scheme calc
_refine_ls_wR_factor_gt 0.0594
_refine_ls_wR_factor_ref 0.0635
_reflns_Friedel_coverage 0.000
_reflns_number_gt 2747
_reflns_number_total 3215
_reflns_threshold_expression 'I > 2\s(I)'
_cod_data_source_file d4dt00521j2.cif
_cod_data_source_block mo_mja_nk_11052021_2_0m
_cod_depositor_comments 'Adding full bibliography for 7715927--7715929.cif.'
_cod_database_code 7715927
_shelx_shelxl_version_number 2019/1
_shelx_space_group_comment
;
The symmetry employed for this shelxl refinement is uniquely defined
by the following loop, which should always be used as a source of
symmetry information in preference to the above space-group names.
They are only intended as comments.
;
_shelx_estimated_absorpt_t_max 0.728
_shelx_estimated_absorpt_t_min 0.485
_olex2_refinement_description
;
1. Fixed Uiso
 At 1.2 times of:
  All C(H,H) groups
 At 1.5 times of:
  All C(H,H,H) groups
2. Uiso/Uaniso restraints and constraints
All non-hydrogen atoms have similar U: within 2A with sigma of 0.001 and sigma
for terminal atoms of 0.002 within 2A
3. Others
 Sof(C9)=Sof(H9A)=Sof(H9B)=Sof(H9C)=1-FVAR(1)
 Sof(C2S)=Sof(H2SA)=Sof(H2SB)=Sof(H2SC)=FVAR(1)
 Fixed Sof: I3(0.5)
4.a Secondary CH2 refined with riding coordinates:
 C3(H3A,H3B), C7(H7A,H7B), C8(H8A,H8B), C1(H1A,H1B), C2(H2A,H2B), C4(H4A,H4B),
 C5(H5A,H5B), C6(H6A,H6B)
4.b Idealised Me refined as rotating group:
 C2S(H2SA,H2SB,H2SC), C9(H9A,H9B,H9C)
;
_olex2_exptl_crystal_mounting_method
'The crystal was mounted on a MicroMount (MiTeGen) with paratone oil (Parabar 10312, Hampton Research).'
_olex2_submission_special_instructions 'No special instructions were received'

loop_
_space_group_symop_operation_xyz
'x, y, z'
'-x+1/2, -y, z+1/2'
'-x, y+1/2, -z+1/2'
'x+1/2, -y+1/2, -z'
'x+1/2, y+1/2, z+1/2'
'-x+1, -y+1/2, z+1'
'-x+1/2, y+1, -z+1'
'x+1, -y+1, -z+1/2'
'-x, -y, -z'
'x-1/2, y, -z-1/2'
'x, -y-1/2, z-1/2'
'-x-1/2, y-1/2, z'
'-x+1/2, -y+1/2, -z+1/2'
'x, y+1/2, -z'
'x+1/2, -y, z'
'-x, y, z+1/2'

loop_
_atom_site_label
_atom_site_type_symbol
_atom_site_fract_x
_atom_site_fract_y
_atom_site_fract_z
_atom_site_U_iso_or_equiv
_atom_site_adp_type
_atom_site_occupancy
_atom_site_site_symmetry_order
_atom_site_calc_flag
_atom_site_refinement_flags_posn
_atom_site_refinement_flags_adp
_atom_site_refinement_flags_occupancy
_atom_site_disorder_assembly
_atom_site_disorder_group
U1 U 0.500000 0.250000 0.38367(2) 0.01293(7) Uani 1 2 d S T P . .
O3 O 0.500000 0.250000 0.46644(14) 0.0194(6) Uani 1 2 d S TU P . .
N1S N 0.4328(3) 0.1731(3) 0.31022(13) 0.0339(7) Uani 1 1 d . U . . .
C3 C 0.3156(3) 0.4129(3) 0.37024(14) 0.0200(5) Uani 1 1 d . U . . .
H3A H 0.297754 0.461881 0.348750 0.024 Uiso 1 1 calc R U . . .
H3B H 0.288868 0.429481 0.399694 0.024 Uiso 1 1 calc R U . . .
C7 C 0.5384(3) 0.4109(3) 0.46529(14) 0.0197(5) Uani 1 1 d . U . . .
H7A H 0.471855 0.432919 0.460586 0.024 Uiso 1 1 calc R U . . .
H7B H 0.573885 0.460113 0.481272 0.024 Uiso 1 1 calc R U . . .
C8 C 0.5361(3) 0.3250(3) 0.49374(13) 0.0202(5) Uani 1 1 d . U . . .
H8A H 0.601485 0.310269 0.504627 0.024 Uiso 1 1 calc R U . . .
H8B H 0.493728 0.334639 0.519758 0.024 Uiso 1 1 calc R U . . .
O1 O 0.4187(2) 0.4045(2) 0.37287(9) 0.0195(4) Uani 1 1 d . U . . .
O2 O 0.3205(2) 0.25350(19) 0.38374(10) 0.0206(5) Uani 1 1 d . U . . .
N1 N 0.5842(2) 0.3953(2) 0.42164(12) 0.0190(4) Uani 1 1 d . U . . .
C1 C 0.2675(3) 0.1687(3) 0.38821(15) 0.0215(6) Uani 1 1 d . U . . .
H1A H 0.273941 0.130298 0.361103 0.026 Uiso 1 1 calc R U . . .
H1B H 0.198566 0.181486 0.393422 0.026 Uiso 1 1 calc R U . . .
C1S C 0.4244(4) 0.1501(4) 0.27479(17) 0.0356(7) Uani 1 1 d . U . . .
C2 C 0.2766(3) 0.3217(3) 0.35540(15) 0.0207(5) Uani 1 1 d . U . . .
H2A H 0.205863 0.320188 0.358567 0.025 Uiso 1 1 calc R U . . .
H2B H 0.293229 0.309998 0.323881 0.025 Uiso 1 1 calc R U . . .
C4 C 0.4624(3) 0.4922(3) 0.38238(15) 0.0205(5) Uani 1 1 d . U . . .
H4A H 0.430369 0.521258 0.408245 0.025 Uiso 1 1 calc R U . . .
H4B H 0.455316 0.534025 0.356508 0.025 Uiso 1 1 calc R U . . .
C5 C 0.5685(3) 0.4773(3) 0.39250(15) 0.0202(5) Uani 1 1 d . U . . .
H5A H 0.603924 0.468567 0.364268 0.024 Uiso 1 1 calc R U . . .
H5B H 0.594516 0.533160 0.407317 0.024 Uiso 1 1 calc R U . . .
C2S C 0.4261(7) 0.0997(9) 0.2299(3) 0.0369(11) Uani 0.567(12) 1 d . U P A 1
H2SA H 0.479028 0.054955 0.229542 0.055 Uiso 0.567(12) 1 calc R U P A 1
H2SB H 0.435210 0.144777 0.205901 0.055 Uiso 0.567(12) 1 calc R U P A 1
H2SC H 0.365110 0.067038 0.225504 0.055 Uiso 0.567(12) 1 calc R U P A 1
I1 I 0.500000 0.250000 0.62046(2) 0.02075(10) Uani 1 2 d S T P . .
I2 I 0.250000 0.38189(3) 0.500000 0.02050(10) Uani 1 2 d S T P . .
I3 I 0.16855(5) 0.03766(6) 0.25659(3) 0.0533(3) Uani 0.5 1 d . . P B -1
C9 C 0.4048(9) 0.1518(11) 0.2271(4) 0.0366(11) Uani 0.433(12) 1 d . U P A 2
H9A H 0.384583 0.214155 0.218340 0.055 Uiso 0.433(12) 1 calc R U P A 2
H9B H 0.353475 0.107574 0.220250 0.055 Uiso 0.433(12) 1 calc R U P A 2
H9C H 0.463015 0.134715 0.210774 0.055 Uiso 0.433(12) 1 calc R U P A 2
C6 C 0.6889(3) 0.3793(3) 0.42757(14) 0.0193(6) Uani 1 1 d . U . . .
H6A H 0.699351 0.341231 0.454511 0.023 Uiso 1 1 calc R U . . .
H6B H 0.721411 0.439496 0.432108 0.023 Uiso 1 1 calc R U . . .

loop_
_atom_site_aniso_label
_atom_site_aniso_U_11
_atom_site_aniso_U_22
_atom_site_aniso_U_33
_atom_site_aniso_U_23
_atom_site_aniso_U_13
_atom_site_aniso_U_12
U1 0.01059(11) 0.01107(11) 0.01714(12) 0.000 0.000 0.00042(8)
O3 0.0182(12) 0.0193(13) 0.0207(13) 0.000 0.000 -0.0030(11)
N1S 0.0312(16) 0.0453(19) 0.0253(15) 0.0014(14) -0.0052(14) -0.0068(14)
C3 0.0151(10) 0.0177(10) 0.0274(10) 0.0047(9) -0.0008(9) 0.0021(9)
C7 0.0172(10) 0.0188(10) 0.0231(10) -0.0030(8) 0.0014(8) -0.0024(9)
C8 0.0185(11) 0.0199(11) 0.0220(11) -0.0023(8) 0.0005(8) -0.0030(9)
O1 0.0158(9) 0.0159(9) 0.0269(10) 0.0024(8) 0.0001(8) 0.0016(8)
O2 0.0138(9) 0.0194(10) 0.0287(11) 0.0078(9) -0.0029(8) -0.0003(8)
N1 0.0157(9) 0.0168(9) 0.0245(9) -0.0024(8) 0.0011(8) -0.0017(8)
C1 0.0140(12) 0.0203(13) 0.0301(13) 0.0076(11) -0.0032(11) -0.0008(10)
C1S 0.0327(16) 0.048(2) 0.0261(15) 0.0015(15) -0.0049(14) -0.0086(14)
C2 0.0148(10) 0.0190(10) 0.0281(11) 0.0068(9) -0.0018(9) 0.0010(9)
C4 0.0175(10) 0.0163(10) 0.0276(10) 0.0008(8) 0.0007(9) 0.0002(9)
C5 0.0174(10) 0.0166(10) 0.0266(10) -0.0005(9) 0.0009(9) -0.0011(9)
C2S 0.035(2) 0.049(2) 0.026(2) 0.000(2) -0.0043(19) -0.009(2)
I1 0.01405(19) 0.0169(2) 0.0313(2) 0.000 0.000 -0.00145(14)
I2 0.02018(18) 0.02075(19) 0.02056(19) 0.000 0.00178(15) 0.000
I3 0.0285(3) 0.0976(8) 0.0339(4) 0.0289(5) -0.0010(3) -0.0083(4)
C9 0.035(2) 0.049(2) 0.026(2) 0.001(2) -0.0051(19) -0.008(2)
C6 0.0150(11) 0.0176(11) 0.0254(12) -0.0033(10) 0.0008(10) -0.0017(10)

loop_
_atom_type_symbol
_atom_type_description
_atom_type_scat_dispersion_real
_atom_type_scat_dispersion_imag
_atom_type_scat_source
C C 0.0033 0.0016 'International Tables Vol C Tables 4.2.6.8 and 6.1.1.4'
H H 0.0000 0.0000 'International Tables Vol C Tables 4.2.6.8 and 6.1.1.4'
I I -0.4742 1.8119 'International Tables Vol C Tables 4.2.6.8 and 6.1.1.4'
N N 0.0061 0.0033 'International Tables Vol C Tables 4.2.6.8 and 6.1.1.4'
O O 0.0106 0.0060 'International Tables Vol C Tables 4.2.6.8 and 6.1.1.4'
U U -9.6767 9.6646 'International Tables Vol C Tables 4.2.6.8 and 6.1.1.4'

loop_
_geom_angle_atom_site_label_1
_geom_angle_atom_site_label_2
_geom_angle_atom_site_label_3
_geom_angle
_geom_angle_site_symmetry_1
_geom_angle_site_symmetry_3
_geom_angle_publ_flag
O3 U1 N1S 146.66(9) . . ?
O3 U1 N1S 146.66(9) . 6_554 ?
O3 U1 O1 97.40(6) . . ?
O3 U1 O1 97.40(6) . 6_554 ?
O3 U1 O2 89.95(7) . 6_554 ?
O3 U1 O2 89.95(7) . . ?
O3 U1 N1 64.59(7) . 6_554 ?
O3 U1 N1 64.59(7) . . ?
N1S U1 N1S 66.68(18) . 6_554 ?
N1S U1 N1 82.59(12) . 6_554 ?
N1S U1 N1 147.77(12) 6_554 6_554 ?
N1S U1 N1 82.59(12) 6_554 . ?
N1S U1 N1 147.77(12) . . ?
O1 U1 N1S 96.04(12) . . ?
O1 U1 N1S 96.04(12) 6_554 6_554 ?
O1 U1 N1S 71.31(12) 6_554 . ?
O1 U1 N1S 71.31(12) . 6_554 ?
O1 U1 O1 165.21(13) . 6_554 ?
O1 U1 N1 123.71(10) . 6_554 ?
O1 U1 N1 63.61(10) 6_554 6_554 ?
O1 U1 N1 123.71(10) 6_554 . ?
O1 U1 N1 63.61(10) . . ?
O2 U1 N1S 110.26(11) 6_554 . ?
O2 U1 N1S 69.83(11) . . ?
O2 U1 N1S 69.83(11) 6_554 6_554 ?
O2 U1 N1S 110.25(11) . 6_554 ?
O2 U1 O1 62.20(9) 6_554 6_554 ?
O2 U1 O1 62.20(9) . . ?
O2 U1 O1 117.81(9) . 6_554 ?
O2 U1 O1 117.81(9) 6_554 . ?
O2 U1 O2 179.91(14) . 6_554 ?
O2 U1 N1 64.86(9) . 6_554 ?
O2 U1 N1 64.86(9) 6_554 . ?
O2 U1 N1 115.09(10) 6_554 6_554 ?
O2 U1 N1 115.09(10) . . ?
N1 U1 N1 129.18(15) 6_554 . ?
C8 O3 U1 124.5(2) . . ?
C8 O3 U1 124.5(2) 6_554 . ?
C8 O3 C8 111.0(4) . 6_554 ?
C1S N1S U1 162.6(4) . . ?
H3A C3 H3B 108.5 . . ?
O1 C3 H3A 110.2 . . ?
O1 C3 H3B 110.2 . . ?
O1 C3 C2 107.7(3) . . ?
C2 C3 H3A 110.2 . . ?
C2 C3 H3B 110.2 . . ?
H7A C7 H7B 107.8 . . ?
C8 C7 H7A 109.0 . . ?
C8 C7 H7B 109.0 . . ?
N1 C7 H7A 109.0 . . ?
N1 C7 H7B 109.0 . . ?
N1 C7 C8 112.8(3) . . ?
O3 C8 C7 107.5(3) . . ?
O3 C8 H8A 110.2 . . ?
O3 C8 H8B 110.2 . . ?
C7 C8 H8A 110.2 . . ?
C7 C8 H8B 110.2 . . ?
H8A C8 H8B 108.5 . . ?
C3 O1 U1 121.8(2) . . ?
C4 O1 U1 124.4(2) . . ?
C4 O1 C3 111.1(3) . . ?
C1 O2 U1 119.8(2) . . ?
C1 O2 C2 114.9(3) . . ?
C2 O2 U1 116.0(2) . . ?
C7 N1 U1 108.2(2) . . ?
C7 N1 C5 109.8(3) . . ?
C7 N1 C6 109.9(3) . . ?
C5 N1 U1 108.1(2) . . ?
C6 N1 U1 111.2(2) . . ?
C6 N1 C5 109.7(3) . . ?
O2 C1 H1A 110.7 . . ?
O2 C1 H1B 110.7 . . ?
O2 C1 C6 105.1(3) . 6_554 ?
H1A C1 H1B 108.8 . . ?
C6 C1 H1A 110.7 6_554 . ?
C6 C1 H1B 110.7 6_554 . ?
N1S C1S C2S 167.0(7) . . ?
N1S C1S C9 161.3(8) . . ?
C3 C2 H2A 110.6 . . ?
C3 C2 H2B 110.6 . . ?
O2 C2 C3 105.8(3) . . ?
O2 C2 H2A 110.6 . . ?
O2 C2 H2B 110.6 . . ?
H2A C2 H2B 108.7 . . ?
O1 C4 H4A 109.9 . . ?
O1 C4 H4B 109.9 . . ?
O1 C4 C5 109.1(3) . . ?
H4A C4 H4B 108.3 . . ?
C5 C4 H4A 109.9 . . ?
C5 C4 H4B 109.9 . . ?
N1 C5 C4 111.8(3) . . ?
N1 C5 H5A 109.3 . . ?
N1 C5 H5B 109.3 . . ?
C4 C5 H5A 109.3 . . ?
C4 C5 H5B 109.3 . . ?
H5A C5 H5B 107.9 . . ?
C1S C2S H2SA 109.5 . . ?
C1S C2S H2SB 109.5 . . ?
C1S C2S H2SC 109.5 . . ?
H2SA C2S H2SB 109.5 . . ?
H2SA C2S H2SC 109.5 . . ?
H2SB C2S H2SC 109.5 . . ?
C1S C9 H9A 109.5 . . ?
C1S C9 H9B 109.5 . . ?
C1S C9 H9C 109.5 . . ?
H9A C9 H9B 109.5 . . ?
H9A C9 H9C 109.5 . . ?
H9B C9 H9C 109.5 . . ?
N1 C6 C1 112.0(3) . 6_554 ?
N1 C6 H6A 109.2 . . ?
N1 C6 H6B 109.2 . . ?
C1 C6 H6A 109.2 6_554 . ?
C1 C6 H6B 109.2 6_554 . ?
H6A C6 H6B 107.9 . . ?

loop_
_geom_bond_atom_site_label_1
_geom_bond_atom_site_label_2
_geom_bond_distance
_geom_bond_site_symmetry_2
_geom_bond_publ_flag
U1 O3 2.489(4) . ?
U1 N1S 2.644(4) 6_554 ?
U1 N1S 2.644(4) . ?
U1 O1 2.524(3) . ?
U1 O1 2.524(3) 6_554 ?
U1 O2 2.499(3) . ?
U1 O2 2.499(3) 6_554 ?
U1 N1 2.661(3) 6_554 ?
U1 N1 2.661(3) . ?
O3 C8 1.450(5) . ?
O3 C8 1.450(5) 6_554 ?
N1S C1S 1.122(6) . ?
C3 H3A 0.9900 . ?
C3 H3B 0.9900 . ?
C3 O1 1.443(5) . ?
C3 C2 1.493(6) . ?
C7 H7A 0.9900 . ?
C7 H7B 0.9900 . ?
C7 C8 1.507(6) . ?
C7 N1 1.477(5) . ?
C8 H8A 0.9900 . ?
C8 H8B 0.9900 . ?
O1 C4 1.434(5) . ?
O2 C1 1.437(5) . ?
O2 C2 1.439(5) . ?
N1 C5 1.490(5) . ?
N1 C6 1.486(5) . ?
C1 H1A 0.9900 . ?
C1 H1B 0.9900 . ?
C1 C6 1.500(6) 6_554 ?
C1S C2S 1.535(11) . ?
C1S C9 1.460(13) . ?
C2 H2A 0.9900 . ?
C2 H2B 0.9900 . ?
C4 H4A 0.9900 . ?
C4 H4B 0.9900 . ?
C4 C5 1.523(6) . ?
C5 H5A 0.9900 . ?
C5 H5B 0.9900 . ?
C2S H2SA 0.9800 . ?
C2S H2SB 0.9800 . ?
C2S H2SC 0.9800 . ?
C9 H9A 0.9800 . ?
C9 H9B 0.9800 . ?
C9 H9C 0.9800 . ?
C6 H6A 0.9900 . ?
C6 H6B 0.9900 . ?

loop_
_geom_torsion_atom_site_label_1
_geom_torsion_atom_site_label_2
_geom_torsion_atom_site_label_3
_geom_torsion_atom_site_label_4
_geom_torsion
_geom_torsion_site_symmetry_1
_geom_torsion_site_symmetry_2
_geom_torsion_site_symmetry_3
_geom_torsion_site_symmetry_4
_geom_torsion_publ_flag
U1 O3 C8 C7 20.1(4) . . . . ?
U1 N1S C1S C2S 90(3) . . . . ?
U1 N1S C1S C9 -75(3) . . . . ?
U1 O1 C4 C5 9.0(5) . . . . ?
U1 O2 C1 C6 49.6(4) . . . 6_554 ?
U1 O2 C2 C3 -57.5(4) . . . . ?
U1 N1 C5 C4 54.1(4) . . . . ?
U1 N1 C6 C1 40.3(4) . . . 6_554 ?
C3 O1 C4 C5 170.6(3) . . . . ?
C7 N1 C5 C4 -63.6(4) . . . . ?
C7 N1 C6 C1 160.0(3) . . . 6_554 ?
C8 O3 C8 C7 -159.9(4) 6_554 . . . ?
C8 C7 N1 U1 52.3(4) . . . . ?
C8 C7 N1 C5 170.0(3) . . . . ?
C8 C7 N1 C6 -69.2(4) . . . . ?
O1 C3 C2 O2 49.5(4) . . . . ?
O1 C4 C5 N1 -42.7(5) . . . . ?
N1 C7 C8 O3 -48.3(4) . . . . ?
C1 O2 C2 C3 155.8(3) . . . . ?
C2 C3 O1 U1 -24.0(4) . . . . ?
C2 C3 O1 C4 173.9(3) . . . . ?
C2 O2 C1 C6 -165.1(3) . . . 6_554 ?
C5 N1 C6 C1 -79.2(4) . . . 6_554 ?
C6 N1 C5 C4 175.5(3) . . . . ?
